data_1535402
loop_
_publ_author_name
'Boldyreva, E.V.'
'Podberezskaya, N.V.'

_publ_section_title
;
 Crystal structure of the monoclinic polymorph of (Co (N H3)5 N O2) I2
;
_journal_name_full 'Zhurnal Strukturnoi Khimii (Issue-No. from 1981)'
_journal_page_first 168
_journal_page_last 177
_journal_volume 36
_journal_year 1995
_chemical_formula_sum 'Co H15 I2 N6 O2'
_chemical_name_systematic '(Co (N H3)5 (N O2)) I2'
_space_group_IT_number 12
_symmetry_space_group_name_Hall '-C 2y'
_symmetry_space_group_name_H-M 'C 1 2/m 1'
_cell_angle_alpha 90
_cell_angle_beta 132.48
_cell_angle_gamma 90
_cell_formula_units_Z 8
_cell_length_a 24.047
_cell_length_b 7.648
_cell_length_c 17.599
_cell_volume 2387.078
_citation_journal_id_ASTM ZSTKAI
_cod_data_source_file Boldyreva_ZSTKAI_1995_1465.cif
_cod_data_source_block H15Co1I2N6O2
_cod_original_formula_sum 'H15 Co1 I2 N6 O2'
_cod_database_code 1535402

loop_
_symmetry_equiv_pos_as_xyz
x,y,z
-x,y,-z
-x,-y,-z
x,-y,z
x+1/2,y+1/2,z
-x+1/2,y+1/2,-z
-x+1/2,-y+1/2,-z
x+1/2,-y+1/2,z

loop_
_atom_site_label
_atom_site_type_symbol
_atom_site_fract_x
_atom_site_fract_y
_atom_site_fract_z
_atom_site_occupancy
_atom_site_U_iso_or_equiv
_atom_site_attached_hydrogens
O1 O-2 0.284 0 0.448 1 0.0 0
N8 N+3 0.346 0 0.497 1 0.0 0
N7 N-3 0.489 0 0.797 1 0.0 3
N1 N-3 0.27 0.184 0.249 1 0.0 3
N2 N-3 0.192 0.186 0.041 1 0.0 3
O3 O-2 0.33 0 0.112 1 0.0 0
N6 N-3 0.476 0.183 0.651 1 0.0 3
O2 O-2 0.378 0 0.462 1 0.0 0
N3 N+3 0.327 0 0.179 1 0.0 0
I3 I-1 0.1723 0 0.5489 1 0.0 0
Co1 Co+3 0.4157 0 0.6464 1 0.0 0
N4 N-3 0.355 0.183 0.639 1 0.0 3
I2 I-1 0.0116 0 0.164 1 0.0 0
N5 N-3 0.132 0 0.109 1 0.0 3
I4 I-1 0.143 0 0.8027 1 0.0 0
O4 O-2 0.386 0 0.271 1 0.0 0
Co2 Co+3 0.2303 0 0.1455 1 0.0 0
I1 I-1 0.3925 0 0.8921 1 0.0 0
